data_4512382
loop_
_publ_author_name
'Qu, Feng'
'Zhu, Qian-Qian'
'Liu, Chun-Li'

_publ_section_title
;
 Crystallization in Ionic Liquids: Synthesis, Properties, and Polymorphs
 of Uranyl Salts
;
_journal_issue 12
_journal_name_full 'Crystal Growth &amp; Design'
_journal_page_first 6421
_journal_paper_doi 10.1021/cg501277d
_journal_volume 14
_journal_year 2014
_chemical_formula_moiety '2(C8 H15 N2), Cl4 O2 U'
_chemical_formula_sum 'C16 H30 Cl4 N4 O2 U'
_chemical_formula_weight 690.27
_chemical_name_systematic
;
 ?
;
_space_group_crystal_system triclinic
_space_group_IT_number 2
_space_group_name_Hall '-P 1'
_space_group_name_H-M_alt 'P -1'
_symmetry_space_group_name_Hall '-P 1'
_symmetry_space_group_name_H-M 'P -1'
_atom_sites_solution_hydrogens geom
_atom_sites_solution_primary iterative
_audit_creation_date 2014-03-19
_audit_creation_method
;
Olex2 1.2
(compiled 2013.11.15 svn.r2834 for OlexSys, GUI svn.r4720)
;
_cell_angle_alpha 73.850(7)
_cell_angle_beta 68.900(6)
_cell_angle_gamma 64.912(7)
_cell_formula_units_Z 1
_cell_length_a 8.9048(6)
_cell_length_b 8.9663(8)
_cell_length_c 9.0618(6)
_cell_measurement_reflns_used 3180
_cell_measurement_temperature 180.00(10)
_cell_measurement_theta_max 28.9740
_cell_measurement_theta_min 4.6010
_cell_volume 604.55(9)
_computing_cell_refinement
;
CrysAlisPro, Agilent Technologies,
Version 1.171.36.28 (release 01-02-2013 CrysAlis171 .NET)
(compiled Feb  1 2013,16:14:44)
;
_computing_data_collection
;
CrysAlisPro, Agilent Technologies,
Version 1.171.36.28 (release 01-02-2013 CrysAlis171 .NET)
(compiled Feb  1 2013,16:14:44)
;
_computing_data_reduction
;
CrysAlisPro, Agilent Technologies,
Version 1.171.36.28 (release 01-02-2013 CrysAlis171 .NET)
(compiled Feb  1 2013,16:14:44)
;
_computing_molecular_graphics 'Olex2 (Dolomanov et al., 2009)'
_computing_publication_material 'Olex2 (Dolomanov et al., 2009)'
_computing_structure_refinement 'ShelXL (Sheldrick, 2008)'
_computing_structure_solution
;
Superflip (Palatinus & Chapuis, 2007;Palatinus & van der Lee, 2008;
Palatinus et al., 2012)
;
_diffrn_ambient_temperature 180.00(10)
_diffrn_detector_area_resol_mean 10.3914
_diffrn_measured_fraction_theta_full 0.9987
_diffrn_measured_fraction_theta_max 0.5542
_diffrn_measurement_details
;
  1 omega   34.00   98.00   1.0000    1.0000
omega____ theta____ kappa____ phi______ frames
    -       10.8579 -178.0000 -150.0000 64

  2 omega  -19.00    7.00   1.0000    1.0000
omega____ theta____ kappa____ phi______ frames
    -      -11.6392  -99.0000 -180.0000 26

  3 omega  -81.00   18.00   1.0000    1.0000
omega____ theta____ kappa____ phi______ frames
    -      -11.6392  -57.0000 -150.0000 99

  4 omega  -25.00    0.00   1.0000    1.0000
omega____ theta____ kappa____ phi______ frames
    -      -11.6392  -77.0000    0.0000 25

  5 omega  -26.00   67.00   1.0000    1.0000
omega____ theta____ kappa____ phi______ frames
    -      -11.6392   77.0000  -30.0000 93
;
_diffrn_measurement_device_type 'SuperNova, Dual, Cu at zero, Atlas'
_diffrn_measurement_method '\w scans'
_diffrn_orient_matrix_UB_11 0.0179359000
_diffrn_orient_matrix_UB_12 -0.0755181000
_diffrn_orient_matrix_UB_13 -0.0250330000
_diffrn_orient_matrix_UB_21 -0.0670707000
_diffrn_orient_matrix_UB_22 0.0412084000
_diffrn_orient_matrix_UB_23 -0.0381384000
_diffrn_orient_matrix_UB_31 0.0597024000
_diffrn_orient_matrix_UB_32 0.0200203000
_diffrn_orient_matrix_UB_33 -0.0715300000
_diffrn_radiation_monochromator mirror
_diffrn_radiation_type 'Mo K\a'
_diffrn_radiation_wavelength 0.7107
_diffrn_reflns_av_R_equivalents 0.0422
_diffrn_reflns_av_unetI/netI 0.0617
_diffrn_reflns_Laue_measured_fraction_full 0.998
_diffrn_reflns_Laue_measured_fraction_max 0.999
_diffrn_reflns_limit_h_max 8
_diffrn_reflns_limit_h_min -10
_diffrn_reflns_limit_k_max 10
_diffrn_reflns_limit_k_min -11
_diffrn_reflns_limit_l_max 11
_diffrn_reflns_limit_l_min -11
_diffrn_reflns_number 4461
_diffrn_reflns_point_group_measured_fraction_full 0.998
_diffrn_reflns_point_group_measured_fraction_max 0.999
_diffrn_reflns_theta_full 25.242
_diffrn_reflns_theta_max 26.022
_diffrn_reflns_theta_min 2.920
_diffrn_source 'SuperNova (Mo) X-ray Source'
_exptl_absorpt_coefficient_mu 7.172
_exptl_absorpt_correction_T_max 1.00000
_exptl_absorpt_correction_T_min 0.23017
_exptl_absorpt_correction_type multi-scan
_exptl_absorpt_process_details
;
CrysAlisPro, Agilent Technologies,
Version 1.171.36.28 (release 01-02-2013 CrysAlis171 .NET)
(compiled Feb  1 2013,16:14:44)
Empirical absorption correction using spherical harmonics,
 implemented in SCALE3 ABSPACK scaling algorithm.
;
_exptl_crystal_colour
;
;
_exptl_crystal_density_diffrn 1.896
_exptl_crystal_description
;
;
_exptl_crystal_F_000 330
_exptl_crystal_size_max 0.2
_exptl_crystal_size_mid 0.15
_exptl_crystal_size_min 0.15
_refine_diff_density_max 1.724
_refine_diff_density_min -1.528
_refine_diff_density_rms 0.179
_refine_ls_extinction_method none
_refine_ls_goodness_of_fit_ref 1.037
_refine_ls_hydrogen_treatment constr
_refine_ls_matrix_type full
_refine_ls_number_parameters 126
_refine_ls_number_reflns 2368
_refine_ls_number_restraints 0
_refine_ls_restrained_S_all 1.037
_refine_ls_R_factor_all 0.0301
_refine_ls_R_factor_gt 0.0297
_refine_ls_shift/su_max 0.000
_refine_ls_shift/su_mean 0.000
_refine_ls_structure_factor_coef Fsqd
_refine_ls_weighting_details 'w=1/[\s^2^(Fo^2^)+(0.0239P)^2^] where P=(Fo^2^+2Fc^2^)/3'
_refine_ls_weighting_scheme calc
_refine_ls_wR_factor_gt 0.0638
_refine_ls_wR_factor_ref 0.0642
_reflns_Friedel_coverage 0.000
_reflns_number_gt 2365
_reflns_number_total 2368
_reflns_threshold_expression 'I > 2\s(I)'
_cod_data_source_file cg501277d_si_002.cif
_cod_data_source_block 3TG-180K
_cod_depositor_comments 'Adding full bibliography for 4512377--4512386.cif.'
_cod_database_code 4512382
_shelxl_version_number 2013-3
_chemical_oxdiff_formula C16H30N4U1O2Cl4
_shelx_space_group_comment
;
The symmetry employed for this shelxl refinement is uniquely defined
by the following loop, which should always be used as a source of
symmetry information in preference to the above space-group names.
They are only intended as comments.
;
_shelx_estimated_absorpt_t_max 0.413
_shelx_estimated_absorpt_t_min 0.328
_reflns_odcompleteness_completeness 99.87
_reflns_odcompleteness_iscentric 1
_reflns_odcompleteness_theta 25.97
_olex2_refinement_description
;
1. Others
 Fixed Uiso: H6A(0.036) H6B(0.036) H5A(0.035) H5B(0.035) H4(0.039) H3(0.04)
 H4A(0.055) H4B(0.055) H4C(0.055) H7A(0.039) H7B(0.039) H1(0.03) H8A(0.065)
 H8B(0.065) H8C(0.065)
 Fixed X: H6A(0.0265) H6B(0.0467) H5A(0.3436) H5B(0.3362) H4(0.2894)
 H3(0.2583) H4A(0.3173) H4B(0.2041) H4C(0.1128) H7A(-0.0158) H7B(0.1438)
 H1(0.236) H8A(0.3388) H8B(0.2045) H8C(0.1855) U1(0.5)
 Fixed Y: H6A(0.1186) H6B(0.2464) H5A(0.1374) H5B(-0.012) H4(0.0455) H3(0.287)
 H4A(0.5853) H4B(0.6594) H4C(0.6309) H7A(0.0345) H7B(-0.1053) H1(0.4377) H8A(-
 0.0278) H8B(-0.0591) H8C(0.127) U1(0.5)
 Fixed Z: H6A(0.5172) H6B(0.5949) H5A(0.4993) H5B(0.4415) H4(0.1585) H3(-
 0.0562) H4A(-0.0716) H4B(0.0921) H4C(-0.0154) H7A(0.7967) H7B(0.7003)
 H1(0.3275) H8A(0.7476) H8B(0.9155) H8C(0.8281) U1(0.5)
;

loop_
_space_group_symop_operation_xyz
'x, y, z'
'-x, -y, -z'

loop_
_atom_site_label
_atom_site_type_symbol
_atom_site_fract_x
_atom_site_fract_y
_atom_site_fract_z
_atom_site_U_iso_or_equiv
_atom_site_adp_type
_atom_site_occupancy
_atom_site_site_symmetry_order
_atom_site_calc_flag
_atom_site_refinement_flags_posn
_atom_site_refinement_flags_adp
_atom_site_refinement_flags_occupancy
N1 N 0.2675(6) 0.2087(5) 0.2965(4) 0.0257(10) Uani 1 1 d . . .
N2 N 0.2405(6) 0.4183(5) 0.1078(4) 0.0238(10) Uani 1 1 d . . .
C6 C 0.0998(7) 0.1315(7) 0.5693(6) 0.0298(12) Uani 1 1 d . . .
H6A H 0.0265 0.1186 0.5172 0.036 Uiso 1 1 calc R U .
H6B H 0.0467 0.2464 0.5949 0.036 Uiso 1 1 calc R U .
C5 C 0.2758(7) 0.1071(7) 0.4545(6) 0.0288(12) Uani 1 1 d . . .
H5A H 0.3436 0.1374 0.4993 0.035 Uiso 1 1 calc R U .
H5B H 0.3362 -0.0120 0.4415 0.035 Uiso 1 1 calc R U .
C2 C 0.2750(8) 0.1548(7) 0.1654(6) 0.0329(13) Uani 1 1 d . . .
H2 H 0.2894 0.0455 0.1585 0.039 Uiso 1 1 calc R U .
C3 C 0.2581(8) 0.2863(7) 0.0489(6) 0.0332(14) Uani 1 1 d . . .
H3 H 0.2583 0.2870 -0.0562 0.040 Uiso 1 1 calc R U .
C4 C 0.2167(9) 0.5875(7) 0.0210(6) 0.0365(14) Uani 1 1 d . . .
H4A H 0.3173 0.5853 -0.0716 0.055 Uiso 1 1 calc R U .
H4B H 0.2041 0.6594 0.0921 0.055 Uiso 1 1 calc R U .
H4C H 0.1128 0.6309 -0.0154 0.055 Uiso 1 1 calc R U .
C7 C 0.1033(8) 0.0087(7) 0.7249(6) 0.0326(13) Uani 1 1 d . . .
H7A H -0.0158 0.0345 0.7967 0.039 Uiso 1 1 calc R U .
H7B H 0.1438 -0.1053 0.7003 0.039 Uiso 1 1 calc R U .
C1 C 0.2459(7) 0.3695(6) 0.2583(6) 0.0248(11) Uani 1 1 d . . .
H1 H 0.2360 0.4377 0.3275 0.030 Uiso 1 1 calc R U .
C8 C 0.2182(10) 0.0125(8) 0.8116(7) 0.0435(16) Uani 1 1 d . . .
H8A H 0.3388 -0.0278 0.7476 0.065 Uiso 1 1 calc R U .
H8B H 0.2045 -0.0591 0.9155 0.065 Uiso 1 1 calc R U .
H8C H 0.1855 0.1270 0.8281 0.065 Uiso 1 1 calc R U .
U1 U 0.5000 0.5000 0.5000 0.01737(10) Uani 1 2 d S . P
Cl1 Cl 0.18643(18) 0.48927(17) 0.65459(14) 0.0296(3) Uani 1 1 d . . .
Cl2 Cl 0.62485(19) 0.28803(16) 0.73571(15) 0.0313(3) Uani 1 1 d . . .
O1 O 0.5432(5) 0.3335(4) 0.4047(4) 0.0286(8) Uani 1 1 d . . .

loop_
_atom_site_aniso_label
_atom_site_aniso_U_11
_atom_site_aniso_U_22
_atom_site_aniso_U_33
_atom_site_aniso_U_23
_atom_site_aniso_U_13
_atom_site_aniso_U_12
N1 0.024(3) 0.027(2) 0.020(2) 0.0008(17) -0.0026(19) -0.010(2)
N2 0.022(3) 0.025(2) 0.022(2) -0.0001(17) -0.0052(19) -0.009(2)
C6 0.021(3) 0.030(3) 0.030(3) -0.001(2) -0.003(2) -0.007(3)
C5 0.022(3) 0.035(3) 0.022(2) 0.002(2) -0.004(2) -0.009(3)
C2 0.041(4) 0.034(3) 0.026(3) -0.009(2) -0.001(3) -0.019(3)
C3 0.047(4) 0.036(3) 0.017(2) -0.006(2) -0.003(2) -0.019(3)
C4 0.049(4) 0.028(3) 0.032(3) 0.003(2) -0.016(3) -0.015(3)
C7 0.026(4) 0.032(3) 0.028(3) 0.000(2) 0.003(2) -0.011(3)
C1 0.024(3) 0.026(3) 0.025(3) -0.006(2) -0.005(2) -0.010(2)
C8 0.058(5) 0.043(4) 0.028(3) 0.002(3) -0.011(3) -0.022(4)
U1 0.01337(16) 0.01554(14) 0.01945(15) -0.00368(9) -0.00147(10) -0.00367(11)
Cl1 0.0184(7) 0.0384(7) 0.0265(6) -0.0003(5) -0.0021(5) -0.0114(6)
Cl2 0.0281(8) 0.0305(7) 0.0305(6) 0.0052(5) -0.0121(6) -0.0090(6)
O1 0.031(2) 0.0236(19) 0.0327(19) -0.0124(15) -0.0059(17) -0.0087(18)

loop_
_atom_type_symbol
_atom_type_description
_atom_type_scat_dispersion_real
_atom_type_scat_dispersion_imag
_atom_type_scat_source
C C 0.0033 0.0016 'International Tables Vol C Tables 4.2.6.8 and 6.1.1.4'
H H 0.0000 0.0000 'International Tables Vol C Tables 4.2.6.8 and 6.1.1.4'
Cl Cl 0.1484 0.1585 'International Tables Vol C Tables 4.2.6.8 and 6.1.1.4'
N N 0.0061 0.0033 'International Tables Vol C Tables 4.2.6.8 and 6.1.1.4'
O O 0.0106 0.0060 'International Tables Vol C Tables 4.2.6.8 and 6.1.1.4'
U U -9.6767 9.6646 'International Tables Vol C Tables 4.2.6.8 and 6.1.1.4'

loop_
_geom_angle_atom_site_label_1
_geom_angle_atom_site_label_2
_geom_angle_atom_site_label_3
_geom_angle
_geom_angle_site_symmetry_1
_geom_angle_site_symmetry_3
C2 N1 C5 125.8(4) . .
C1 N1 C5 125.8(4) . .
C1 N1 C2 108.3(4) . .
C3 N2 C4 126.1(4) . .
C1 N2 C3 108.5(4) . .
C1 N2 C4 125.4(4) . .
H6A C6 H6B 107.8 . .
C5 C6 H6A 109.0 . .
C5 C6 H6B 109.0 . .
C5 C6 C7 113.0(5) . .
C7 C6 H6A 109.0 . .
C7 C6 H6B 109.0 . .
N1 C5 C6 112.0(4) . .
N1 C5 H5A 109.2 . .
N1 C5 H5B 109.2 . .
C6 C5 H5A 109.2 . .
C6 C5 H5B 109.2 . .
H5A C5 H5B 107.9 . .
N1 C2 H2 126.6 . .
C3 C2 N1 106.7(5) . .
C3 C2 H2 126.6 . .
N2 C3 H3 126.0 . .
C2 C3 N2 107.9(4) . .
C2 C3 H3 126.0 . .
N2 C4 H4A 109.5 . .
N2 C4 H4B 109.5 . .
N2 C4 H4C 109.5 . .
H4A C4 H4B 109.5 . .
H4A C4 H4C 109.5 . .
H4B C4 H4C 109.5 . .
C6 C7 H7A 108.8 . .
C6 C7 H7B 108.8 . .
H7A C7 H7B 107.7 . .
C8 C7 C6 113.6(4) . .
C8 C7 H7A 108.8 . .
C8 C7 H7B 108.8 . .
N1 C1 H1 125.7 . .
N2 C1 N1 108.5(4) . .
N2 C1 H1 125.7 . .
C7 C8 H8A 109.5 . .
C7 C8 H8B 109.5 . .
C7 C8 H8C 109.5 . .
H8A C8 H8B 109.5 . .
H8A C8 H8C 109.5 . .
H8B C8 H8C 109.5 . .
Cl1 U1 Cl1 180.0 2_666 .
Cl2 U1 Cl1 89.12(4) . 2_666
Cl2 U1 Cl1 90.88(4) 2_666 2_666
Cl2 U1 Cl1 89.12(4) 2_666 .
Cl2 U1 Cl1 90.88(4) . .
Cl2 U1 Cl2 180.0 . 2_666
O1 U1 Cl1 88.59(13) . .
O1 U1 Cl1 91.41(13) 2_666 .
O1 U1 Cl1 91.41(13) . 2_666
O1 U1 Cl1 88.59(13) 2_666 2_666
O1 U1 Cl2 89.10(11) 2_666 .
O1 U1 Cl2 90.90(11) . .
O1 U1 Cl2 90.90(11) 2_666 2_666
O1 U1 Cl2 89.10(11) . 2_666
O1 U1 O1 180.0(3) . 2_666

loop_
_geom_bond_atom_site_label_1
_geom_bond_atom_site_label_2
_geom_bond_distance
_geom_bond_site_symmetry_2
N1 C5 1.476(6) .
N1 C2 1.373(6) .
N1 C1 1.331(6) .
N2 C3 1.358(6) .
N2 C4 1.466(6) .
N2 C1 1.323(6) .
C6 H6A 0.9900 .
C6 H6B 0.9900 .
C6 C5 1.499(8) .
C6 C7 1.529(7) .
C5 H5A 0.9900 .
C5 H5B 0.9900 .
C2 H2 0.9500 .
C2 C3 1.341(7) .
C3 H3 0.9500 .
C4 H4A 0.9800 .
C4 H4B 0.9800 .
C4 H4C 0.9800 .
C7 H7A 0.9900 .
C7 H7B 0.9900 .
C7 C8 1.513(8) .
C1 H1 0.9500 .
C8 H8A 0.9800 .
C8 H8B 0.9800 .
C8 H8C 0.9800 .
U1 Cl1 2.6655(13) 2_666
U1 Cl1 2.6655(13) .
U1 Cl2 2.6590(11) 2_666
U1 Cl2 2.6590(11) .
U1 O1 1.765(3) .
U1 O1 1.765(3) 2_666

loop_
_geom_torsion_atom_site_label_1
_geom_torsion_atom_site_label_2
_geom_torsion_atom_site_label_3
_geom_torsion_atom_site_label_4
_geom_torsion
N1 C2 C3 N2 0.0(7)
C5 N1 C2 C3 178.2(5)
C5 N1 C1 N2 -178.4(5)
C5 C6 C7 C8 56.3(7)
C2 N1 C5 C6 -96.8(7)
C2 N1 C1 N2 -0.4(6)
C3 N2 C1 N1 0.4(6)
C4 N2 C3 C2 -179.3(6)
C4 N2 C1 N1 179.4(5)
C7 C6 C5 N1 171.2(4)
C1 N1 C5 C6 80.9(6)
C1 N1 C2 C3 0.2(7)
C1 N2 C3 C2 -0.2(7)
